data_4337204
loop_
_publ_author_name
'Otsubo, Kazuya'
'Kobayashi, Atsushi'
'Sugimoto, Kunihisa'
'Fujiwara, Akihiko'
'Kitagawa, Hiroshi'

_publ_section_title
;
 Variable-rung design for a mixed-valence two-legged ladder system
 situated in a dimensional crossover region.
;
_journal_issue 2
_journal_name_full 'Inorganic chemistry'
_journal_page_first 1229
_journal_page_last 1240
_journal_paper_doi 10.1021/ic402846v
_journal_volume 53
_journal_year 2014
_chemical_formula_moiety 'C18 H38 N14 O14 Pt2 '
_chemical_formula_sum 'C18 H38 N14 O14 Pt2'
_chemical_formula_weight 1064.76
_space_group_IT_number 15
_symmetry_cell_setting monoclinic
_symmetry_Int_Tables_number 15
_symmetry_space_group_name_Hall '-C 2yc'
_symmetry_space_group_name_H-M 'C 1 2/c 1'
_atom_sites_solution_hydrogens geom
_atom_sites_solution_primary direct
_atom_sites_solution_secondary difmap
_audit_creation_method SHELXL-97
_cell_angle_alpha 90.00
_cell_angle_beta 109.9260(10)
_cell_angle_gamma 90.00
_cell_formula_units_Z 8
_cell_length_a 25.047(3)
_cell_length_b 10.2155(12)
_cell_length_c 27.692(3)
_cell_measurement_reflns_used 9914
_cell_measurement_temperature 100(2)
_cell_measurement_theta_max 28.03
_cell_measurement_theta_min 2.35
_cell_volume 6661.3(13)
_computing_cell_refinement 'APEX2 (Bruker, 2006)'
_computing_data_collection 'APEX2 (Bruker, 2006)'
_computing_data_reduction 'CrystalStructure 3.8.0'
_computing_publication_material 'CrystalStructure 3.8.0'
_computing_structure_refinement 'SHELXL (Sheldrick, 1997)'
_computing_structure_solution 'SIR2004 (Giacovazzo, 2005)'
_diffrn_ambient_temperature 100(2)
_diffrn_detector_area_resol_mean 8.333
_diffrn_measured_fraction_theta_full 0.968
_diffrn_measured_fraction_theta_max 0.968
_diffrn_measurement_device_type 'Bruker SMART APEXII CCD detector'
_diffrn_measurement_method 'omega and phi scan'
_diffrn_radiation_monochromator graphite
_diffrn_radiation_source 'rotating anode with a mirror focusing unit'
_diffrn_radiation_type MoK\a
_diffrn_radiation_wavelength 0.71073
_diffrn_reflns_av_R_equivalents 0.0268
_diffrn_reflns_av_sigmaI/netI 0.0294
_diffrn_reflns_limit_h_max 23
_diffrn_reflns_limit_h_min -32
_diffrn_reflns_limit_k_max 13
_diffrn_reflns_limit_k_min -13
_diffrn_reflns_limit_l_max 34
_diffrn_reflns_limit_l_min -34
_diffrn_reflns_number 17128
_diffrn_reflns_theta_full 27.07
_diffrn_reflns_theta_max 27.07
_diffrn_reflns_theta_min 1.56
_exptl_absorpt_coefficient_mu 8.474
_exptl_absorpt_correction_T_max 0.4845
_exptl_absorpt_correction_T_min 0.2128
_exptl_absorpt_correction_type multi-scan
_exptl_absorpt_process_details '(SADABS; Sheldrick, 1996)'
_exptl_crystal_colour red
_exptl_crystal_density_diffrn 2.123
_exptl_crystal_density_method 'not measured'
_exptl_crystal_description block
_exptl_crystal_F_000 4096
_exptl_crystal_size_max 0.40
_exptl_crystal_size_mid 0.25
_exptl_crystal_size_min 0.10
_refine_diff_density_max 2.679
_refine_diff_density_min -3.155
_refine_diff_density_rms 0.177
_refine_ls_extinction_method none
_refine_ls_goodness_of_fit_ref 1.169
_refine_ls_hydrogen_treatment constr
_refine_ls_matrix_type full
_refine_ls_number_parameters 434
_refine_ls_number_reflns 7101
_refine_ls_number_restraints 70
_refine_ls_restrained_S_all 1.164
_refine_ls_R_factor_all 0.0443
_refine_ls_R_factor_gt 0.0417
_refine_ls_shift/su_max 0.000
_refine_ls_shift/su_mean 0.000
_refine_ls_structure_factor_coef Fsqd
_refine_ls_weighting_details 'calc w=1/[\s^2^(Fo^2^)+(0.0192P)^2^+152.8975P] where P=(Fo^2^+2Fc^2^)/3'
_refine_ls_weighting_scheme calc
_refine_ls_wR_factor_gt 0.0970
_refine_ls_wR_factor_ref 0.0987
_reflns_number_gt 6698
_reflns_number_total 7101
_reflns_threshold_expression F^2^>2.0\s(F^2^)
_cod_data_source_file ic402846v_si_002.cif
_cod_data_source_block {[Pt(dien)]2(azpy)}(NO3)4_2(H2O)
_cod_depositor_comments
;
The following automatic conversions were performed:
'_atom_site_symetry_multiplicity' tag replaced with
'_atom_site_symmetry_multiplicity'.

Automatic conversion script
Id: cif_correct_tags 1440 2010-10-19 06:21:57Z saulius 
;
_cod_original_cell_volume 6661.4(13)
_cod_original_formula_sum 'C18 H38 N14 O14 Pt2 '
_cod_database_code 4337204

loop_
_symmetry_equiv_pos_site_id
_symmetry_equiv_pos_as_xyz
1 +X,+Y,+Z
2 -X,+Y,1/2-Z
3 1/2+X,1/2+Y,+Z
4 1/2-X,1/2+Y,1/2-Z
5 -X,-Y,-Z
6 +X,-Y,-1/2+Z
7 1/2-X,1/2-Y,-Z
8 1/2+X,1/2-Y,-1/2+Z

loop_
_atom_site_label
_atom_site_type_symbol
_atom_site_fract_x
_atom_site_fract_y
_atom_site_fract_z
_atom_site_U_iso_or_equiv
_atom_site_adp_type
_atom_site_occupancy
_atom_site_symmetry_multiplicity
_atom_site_calc_flag
_atom_site_refinement_flags
Pt1 Pt 0.197070(11) 0.18906(3) 0.319423(10) 0.03006(9) Uani 1 1 d .
Pt2 Pt 0.043280(10) 0.66608(3) 0.416289(10) 0.02955(9) Uani 1 1 d .
O1 O 0.4419(2) 0.0160(6) 0.4427(2) 0.0426(13) Uani 1 1 d .
O2 O 0.3743(3) -0.1001(6) 0.3925(3) 0.0521(16) Uani 1 1 d .
O3 O 0.3826(2) 0.1020(7) 0.3736(3) 0.063(2) Uani 1 1 d .
O4 O 0.0877(2) -0.1325(7) 0.3021(2) 0.0501(15) Uani 1 1 d .
O5 O 0.1593(4) -0.1256(10) 0.2774(4) 0.088(3) Uani 1 1 d .
O6 O 0.1441(5) -0.2993(11) 0.3157(3) 0.103(4) Uani 1 1 d .
O7 O 0.0535(4) 0.3671(13) 0.3260(4) 0.102(4) Uani 1 1 d .
O8 O 0.0450(4) 0.1875(15) 0.3647(5) 0.121(5) Uani 1 1 d .
O9 O -0.0048(3) 0.3626(11) 0.3679(4) 0.103(4) Uani 1 1 d .
O10 O 0.1526(4) -0.1014(13) 0.0645(5) 0.121(4) Uani 1 1 d .
O11 O 0.1160(6) 0.0525(18) 0.0247(7) 0.205(10) Uani 1 1 d .
O12 O 0.1917(7) 0.0672(18) 0.0913(7) 0.245(13) Uani 1 1 d .
O13 O 0.2275(3) 0.2055(7) 0.1831(3) 0.0536(16) Uani 1 1 d .
O14 O 0.0708(6) 0.1588(11) 0.1123(4) 0.119(4) Uani 1 1 d .
N1 N 0.2085(3) 0.0610(7) 0.3779(2) 0.0363(15) Uani 1 1 d .
N2 N 0.2251(3) -0.2303(9) 0.4891(3) 0.060(2) Uani 1 1 d .
N3 N 0.2454(3) 0.2765(9) 0.4787(3) 0.066(3) Uani 1 1 d U
N4 N 0.1088(2) 0.5384(6) 0.4366(2) 0.0328(14) Uani 1 1 d .
N5 N 0.2784(3) 0.2611(7) 0.3445(2) 0.0345(14) Uani 1 1 d .
H9 H 0.2855 0.3047 0.3751 0.041 Uiso 1 1 calc R
H10 H 0.3040 0.1934 0.3497 0.041 Uiso 1 1 calc R
N6 N 0.1850(3) 0.3093(7) 0.2589(2) 0.0356(14) Uani 1 1 d .
H15 H 0.1929 0.2626 0.2333 0.043 Uiso 1 1 calc R
N7 N 0.1116(3) 0.1538(7) 0.2870(2) 0.0392(16) Uani 1 1 d .
H20 H 0.1049 0.0653 0.2827 0.047 Uiso 1 1 calc R
H21 H 0.0928 0.1855 0.3079 0.047 Uiso 1 1 calc R
N8 N 0.0280(3) 0.6473(10) 0.3388(3) 0.056(2) Uani 1 1 d U
H22 H 0.0571 0.6842 0.3303 0.067 Uiso 1 1 calc R
H23 H 0.0251 0.5603 0.3296 0.067 Uiso 1 1 calc R
N9 N -0.0233(3) 0.7885(7) 0.3949(3) 0.0448(18) Uani 1 1 d U
H28 H -0.0553 0.7395 0.3930 0.054 Uiso 1 1 calc R
N10 N 0.0492(3) 0.7172(6) 0.4894(3) 0.0367(14) Uani 1 1 d U
H33 H 0.0477 0.6436 0.5080 0.044 Uiso 1 1 calc R
H34 H 0.0831 0.7593 0.5055 0.044 Uiso 1 1 calc R
N11 N 0.3994(2) 0.0048(6) 0.4032(2) 0.0333(14) Uani 1 1 d .
N12 N 0.1310(3) -0.1866(9) 0.2991(2) 0.048(2) Uani 1 1 d .
N13 N 0.0315(4) 0.3056(18) 0.3538(5) 0.100(5) Uani 1 1 d .
N14 N 0.1529(4) 0.0152(9) 0.0598(4) 0.057(2) Uani 1 1 d .
C1 C 0.1706(3) 0.0484(9) 0.4021(3) 0.0413(19) Uani 1 1 d .
H1 H 0.1392 0.1069 0.3939 0.050 Uiso 1 1 calc R
C2 C 0.1760(3) -0.0485(10) 0.4391(3) 0.051(3) Uani 1 1 d .
H2 H 0.1483 -0.0576 0.4553 0.061 Uiso 1 1 calc R
C3 C 0.2222(4) -0.1305(10) 0.4516(3) 0.052(3) Uani 1 1 d .
C4 C 0.2615(4) -0.1188(10) 0.4270(3) 0.050(2) Uani 1 1 d .
H3 H 0.2938 -0.1746 0.4357 0.060 Uiso 1 1 calc R
C5 C 0.2531(3) -0.0243(9) 0.3897(3) 0.041(2) Uani 1 1 d .
H4 H 0.2791 -0.0184 0.3716 0.050 Uiso 1 1 calc R
C6 C 0.1082(3) 0.4373(8) 0.4674(3) 0.0377(17) Uani 1 1 d .
H5 H 0.0767 0.4273 0.4788 0.045 Uiso 1 1 calc R
C7 C 0.1521(4) 0.3469(9) 0.4829(3) 0.051(2) Uani 1 1 d U
H6 H 0.1513 0.2763 0.5050 0.061 Uiso 1 1 calc R
C8 C 0.1973(4) 0.3627(10) 0.4651(3) 0.055(2) Uani 1 1 d U
C9 C 0.1966(3) 0.4617(11) 0.4314(3) 0.057(3) Uani 1 1 d U
H7 H 0.2260 0.4692 0.4171 0.068 Uiso 1 1 calc R
C10 C 0.1522(3) 0.5500(10) 0.4186(3) 0.044(2) Uani 1 1 d .
H8 H 0.1523 0.6211 0.3965 0.053 Uiso 1 1 calc R
C11 C 0.2845(4) 0.3528(9) 0.3044(3) 0.045(2) Uani 1 1 d .
H11 H 0.2978 0.3041 0.2797 0.054 Uiso 1 1 calc R
H12 H 0.3129 0.4212 0.3208 0.054 Uiso 1 1 calc R
C12 C 0.2273(4) 0.4159(9) 0.2763(3) 0.045(2) Uani 1 1 d .
H13 H 0.2166 0.4759 0.2996 0.054 Uiso 1 1 calc R
H14 H 0.2291 0.4669 0.2465 0.054 Uiso 1 1 calc R
C13 C 0.1240(4) 0.3455(11) 0.2395(3) 0.051(2) Uani 1 1 d .
H16 H 0.1139 0.3869 0.2052 0.061 Uiso 1 1 calc R
H17 H 0.1155 0.4079 0.2632 0.061 Uiso 1 1 calc R
C14 C 0.0912(3) 0.2215(10) 0.2362(3) 0.049(2) Uani 1 1 d .
H18 H 0.0502 0.2415 0.2266 0.059 Uiso 1 1 calc R
H19 H 0.0965 0.1638 0.2095 0.059 Uiso 1 1 calc R
C15 C -0.0270(4) 0.7171(15) 0.3116(4) 0.074(4) Uani 1 1 d U
H24 H -0.0283 0.7442 0.2769 0.089 Uiso 1 1 calc R
H25 H -0.0594 0.6578 0.3078 0.089 Uiso 1 1 calc R
C16 C -0.0309(4) 0.8339(13) 0.3420(5) 0.077(4) Uani 1 1 d U
H26 H -0.0684 0.8765 0.3266 0.093 Uiso 1 1 calc R
H27 H -0.0010 0.8979 0.3427 0.093 Uiso 1 1 calc R
C17 C -0.0146(4) 0.8843(9) 0.4367(5) 0.060(3) Uani 1 1 d U
H29 H -0.0496 0.9360 0.4314 0.072 Uiso 1 1 calc R
H30 H 0.0167 0.9450 0.4381 0.072 Uiso 1 1 calc R
C18 C 0.0001(4) 0.8067(9) 0.4856(4) 0.049(2) Uani 1 1 d U
H31 H -0.0331 0.7544 0.4858 0.059 Uiso 1 1 calc R
H32 H 0.0106 0.8666 0.5155 0.059 Uiso 1 1 calc R

loop_
_atom_site_aniso_label
_atom_site_aniso_U_11
_atom_site_aniso_U_22
_atom_site_aniso_U_33
_atom_site_aniso_U_23
_atom_site_aniso_U_13
_atom_site_aniso_U_12
Pt1 0.02055(13) 0.04072(16) 0.02217(14) 0.01034(11) -0.00147(10) -0.00151(11)
Pt2 0.01427(12) 0.03897(16) 0.03102(15) 0.01017(11) 0.00203(10) 0.01113(10)
O1 0.042(3) 0.050(3) 0.033(3) -0.007(2) 0.009(2) -0.005(3)
O2 0.037(3) 0.048(4) 0.065(4) 0.000(3) 0.010(3) -0.010(3)
O3 0.027(3) 0.064(4) 0.097(6) 0.048(4) 0.020(3) 0.012(3)
O4 0.027(3) 0.072(4) 0.051(4) -0.013(3) 0.014(3) -0.007(3)
O5 0.072(5) 0.116(7) 0.101(7) -0.042(6) 0.063(5) -0.032(5)
O6 0.125(8) 0.127(9) 0.056(5) 0.030(5) 0.029(5) 0.070(7)
O7 0.052(5) 0.169(11) 0.076(6) -0.063(7) 0.009(5) 0.012(6)
O8 0.054(6) 0.156(12) 0.122(10) -0.050(9) -0.009(6) 0.012(7)
O9 0.031(4) 0.164(10) 0.106(7) -0.088(7) 0.015(4) -0.019(5)
O10 0.070(6) 0.122(10) 0.154(11) 0.044(8) 0.019(7) 0.004(6)
O11 0.132(11) 0.30(2) 0.247(17) 0.197(17) 0.149(12) 0.152(13)
O12 0.200(14) 0.32(2) 0.32(2) -0.280(19) 0.227(16) -0.212(16)
O13 0.038(3) 0.060(4) 0.064(4) 0.011(3) 0.020(3) 0.008(3)
O14 0.166(11) 0.103(8) 0.106(8) -0.052(7) 0.068(8) -0.040(8)
N1 0.025(3) 0.048(4) 0.027(3) 0.011(3) -0.002(2) -0.007(3)
N2 0.040(4) 0.083(6) 0.033(4) 0.032(4) -0.017(3) -0.029(4)
N3 0.041(4) 0.084(6) 0.045(4) -0.029(4) -0.020(3) 0.044(4)
N4 0.021(3) 0.043(4) 0.026(3) -0.006(3) -0.003(2) 0.013(3)
N5 0.026(3) 0.042(4) 0.030(3) 0.008(3) 0.003(2) -0.001(3)
N6 0.029(3) 0.043(4) 0.031(3) 0.013(3) 0.004(3) 0.005(3)
N7 0.023(3) 0.059(4) 0.028(3) 0.010(3) -0.001(2) -0.003(3)
N8 0.017(3) 0.116(7) 0.031(4) 0.028(4) 0.004(3) 0.018(4)
N9 0.021(3) 0.041(4) 0.072(5) 0.028(4) 0.014(3) 0.012(3)
N10 0.029(3) 0.032(3) 0.046(4) -0.008(3) 0.009(3) 0.007(3)
N11 0.023(3) 0.040(4) 0.039(3) 0.005(3) 0.014(3) 0.003(3)
N12 0.028(3) 0.090(6) 0.020(3) -0.007(3) -0.002(3) 0.004(4)
N13 0.026(5) 0.180(15) 0.071(7) -0.077(9) -0.013(5) -0.011(7)
N14 0.060(5) 0.055(5) 0.074(6) -0.033(5) 0.046(5) -0.021(4)
C1 0.025(4) 0.063(5) 0.025(4) 0.011(4) -0.006(3) -0.013(4)
C2 0.031(4) 0.083(7) 0.024(4) 0.021(4) -0.009(3) -0.026(4)
C3 0.038(4) 0.073(6) 0.025(4) 0.026(4) -0.016(3) -0.027(4)
C4 0.036(4) 0.064(6) 0.033(4) 0.024(4) -0.011(3) -0.011(4)
C5 0.026(4) 0.054(5) 0.032(4) 0.017(4) -0.006(3) -0.011(3)
C6 0.035(4) 0.037(4) 0.032(4) -0.004(3) -0.001(3) 0.012(3)
C7 0.049(5) 0.051(5) 0.033(4) -0.010(4) -0.012(4) 0.029(4)
C8 0.031(4) 0.077(6) 0.034(4) -0.026(4) -0.019(3) 0.036(4)
C9 0.023(4) 0.098(7) 0.035(4) -0.017(4) -0.010(3) 0.031(4)
C10 0.019(3) 0.073(6) 0.032(4) -0.010(4) -0.004(3) 0.016(4)
C11 0.036(4) 0.053(5) 0.042(5) 0.012(4) 0.008(4) -0.012(4)
C12 0.047(5) 0.043(5) 0.042(5) 0.021(4) 0.010(4) -0.003(4)
C13 0.032(4) 0.079(7) 0.037(5) 0.024(4) 0.006(3) 0.012(4)
C14 0.030(4) 0.079(7) 0.028(4) 0.016(4) -0.004(3) 0.006(4)
C15 0.017(4) 0.148(11) 0.052(6) 0.052(7) 0.004(4) 0.022(5)
C16 0.024(4) 0.111(9) 0.092(8) 0.079(8) 0.013(5) 0.020(5)
C17 0.032(4) 0.029(4) 0.121(9) 0.009(5) 0.028(5) 0.010(3)
C18 0.035(4) 0.040(5) 0.074(6) -0.014(4) 0.021(4) 0.007(4)

loop_
_atom_type_symbol
_atom_type_description
_atom_type_scat_dispersion_real
_atom_type_scat_dispersion_imag
_atom_type_scat_source
C C 0.003 0.002
;
International Tables for Crystallography
(1992, Vol. C, Tables 4.2.6.8 and 6.1.1.4)
;
H H 0.000 0.000
;
International Tables for Crystallography
(1992, Vol. C, Table 6.1.1.4)
;
N N 0.006 0.003
;
International Tables for Crystallography
(1992, Vol. C, Tables 4.2.6.8 and 6.1.1.4)
;
O O 0.011 0.006
;
International Tables for Crystallography
(1992, Vol. C, Tables 4.2.6.8 and 6.1.1.4)
;
Pt Pt -1.703 8.390
;
International Tables for Crystallography
(1992, Vol. C, Tables 4.2.6.8 and 6.1.1.4)
;

loop_
_geom_angle_atom_site_label_1
_geom_angle_atom_site_label_2
_geom_angle_atom_site_label_3
_geom_angle
_geom_angle_site_symmetry_1
N6 Pt1 N1 177.3(3) .
N6 Pt1 N5 85.0(3) .
N1 Pt1 N5 96.1(2) .
N6 Pt1 N7 84.6(3) .
N1 Pt1 N7 94.5(2) .
N5 Pt1 N7 168.2(3) .
N9 Pt2 N4 178.3(3) .
N9 Pt2 N10 84.6(3) .
N4 Pt2 N10 96.3(2) .
N9 Pt2 N8 84.8(3) .
N4 Pt2 N8 94.3(3) .
N10 Pt2 N8 168.8(3) .
C1 N1 C5 118.7(7) .
C1 N1 Pt1 122.0(5) .
C5 N1 Pt1 119.0(5) .
N2 N2 C3 111.8(9) 7_546
N3 N3 C8 112.6(10) 7_556
C6 N4 C10 119.2(7) .
C6 N4 Pt2 119.3(5) .
C10 N4 Pt2 121.4(6) .
C11 N5 Pt1 108.3(5) .
C11 N5 H9 110.0 .
Pt1 N5 H9 110.0 .
C11 N5 H10 110.0 .
Pt1 N5 H10 110.0 .
H9 N5 H10 108.4 .
C12 N6 C13 117.9(7) .
C12 N6 Pt1 106.8(5) .
C13 N6 Pt1 107.2(5) .
C12 N6 H15 108.2 .
C13 N6 H15 108.2 .
Pt1 N6 H15 108.2 .
C14 N7 Pt1 107.6(5) .
C14 N7 H20 110.2 .
Pt1 N7 H20 110.2 .
C14 N7 H21 110.2 .
Pt1 N7 H21 110.2 .
H20 N7 H21 108.5 .
C15 N8 Pt2 107.0(6) .
C15 N8 H22 110.3 .
Pt2 N8 H22 110.3 .
C15 N8 H23 110.3 .
Pt2 N8 H23 110.3 .
H22 N8 H23 108.6 .
C17 N9 C16 120.1(9) .
C17 N9 Pt2 107.2(5) .
C16 N9 Pt2 107.5(6) .
C17 N9 H28 107.1 .
C16 N9 H28 107.1 .
Pt2 N9 H28 107.1 .
C18 N10 Pt2 107.7(5) .
C18 N10 H33 110.2 .
Pt2 N10 H33 110.2 .
C18 N10 H34 110.2 .
Pt2 N10 H34 110.2 .
H33 N10 H34 108.5 .
O2 N11 O1 120.5(7) .
O2 N11 O3 119.9(7) .
O1 N11 O3 119.6(7) .
O5 N12 O6 121.4(9) .
O5 N12 O4 117.7(9) .
O6 N12 O4 120.9(9) .
O9 N13 O7 118.4(18) .
O9 N13 O8 122.5(18) .
O7 N13 O8 119.1(13) .
O11 N14 O12 133.7(18) .
O11 N14 O10 112.8(14) .
O12 N14 O10 113.5(17) .
N1 C1 C2 121.7(8) .
N1 C1 H1 119.2 .
C2 C1 H1 119.2 .
C3 C2 C1 118.6(8) .
C3 C2 H2 120.7 .
C1 C2 H2 120.7 .
C2 C3 C4 120.3(7) .
C2 C3 N2 116.3(8) .
C4 C3 N2 123.3(9) .
C5 C4 C3 118.6(9) .
C5 C4 H3 120.7 .
C3 C4 H3 120.7 .
N1 C5 C4 122.1(8) .
N1 C5 H4 119.0 .
C4 C5 H4 119.0 .
N4 C6 C7 122.0(9) .
N4 C6 H5 119.0 .
C7 C6 H5 119.0 .
C8 C7 C6 117.9(9) .
C8 C7 H6 121.0 .
C6 C7 H6 121.0 .
C9 C8 C7 120.2(7) .
C9 C8 N3 116.5(9) .
C7 C8 N3 123.2(10) .
C8 C9 C10 118.6(9) .
C8 C9 H7 120.7 .
C10 C9 H7 120.7 .
N4 C10 C9 121.9(10) .
N4 C10 H8 119.1 .
C9 C10 H8 119.1 .
N5 C11 C12 109.1(6) .
N5 C11 H11 109.9 .
C12 C11 H11 109.9 .
N5 C11 H12 109.9 .
C12 C11 H12 109.9 .
H11 C11 H12 108.3 .
N6 C12 C11 107.4(7) .
N6 C12 H13 110.2 .
C11 C12 H13 110.2 .
N6 C12 H14 110.2 .
C11 C12 H14 110.2 .
H13 C12 H14 108.5 .
N6 C13 C14 106.7(7) .
N6 C13 H16 110.4 .
C14 C13 H16 110.4 .
N6 C13 H17 110.4 .
C14 C13 H17 110.4 .
H16 C13 H17 108.6 .
N7 C14 C13 109.3(7) .
N7 C14 H18 109.8 .
C13 C14 H18 109.8 .
N7 C14 H19 109.8 .
C13 C14 H19 109.8 .
H18 C14 H19 108.3 .
C16 C15 N8 108.8(9) .
C16 C15 H24 109.9 .
N8 C15 H24 109.9 .
C16 C15 H25 109.9 .
N8 C15 H25 109.9 .
H24 C15 H25 108.3 .
C15 C16 N9 107.4(8) .
C15 C16 H26 110.2 .
N9 C16 H26 110.2 .
C15 C16 H27 110.2 .
N9 C16 H27 110.2 .
H26 C16 H27 108.5 .
N9 C17 C18 106.4(7) .
N9 C17 H29 110.4 .
C18 C17 H29 110.4 .
N9 C17 H30 110.4 .
C18 C17 H30 110.4 .
H29 C17 H30 108.6 .
C17 C18 N10 109.0(7) .
C17 C18 H31 109.9 .
N10 C18 H31 109.9 .
C17 C18 H32 109.9 .
N10 C18 H32 109.9 .
H31 C18 H32 108.3 .

loop_
_geom_bond_atom_site_label_1
_geom_bond_atom_site_label_2
_geom_bond_distance
_geom_bond_site_symmetry_2
Pt1 N6 2.016(6) .
Pt1 N1 2.025(6) .
Pt1 N5 2.052(6) .
Pt1 N7 2.052(6) .
Pt2 N9 2.006(6) .
Pt2 N4 2.021(6) .
Pt2 N10 2.046(7) .
Pt2 N8 2.056(7) .
O1 N11 1.243(8) .
O2 N11 1.227(9) .
O3 N11 1.265(9) .
O4 N12 1.245(9) .
O5 N12 1.242(11) .
O6 N12 1.242(12) .
O7 N13 1.257(18) .
O8 N13 1.262(18) .
O9 N13 1.248(13) .
O10 N14 1.199(14) .
O11 N14 1.154(16) .
O12 N14 1.187(15) .
N1 C1 1.343(10) .
N1 C5 1.365(11) .
N2 N2 1.253(16) 7_546
N2 C3 1.440(10) .
N3 N3 1.246(18) 7_556
N3 C8 1.434(9) .
N4 C6 1.342(11) .
N4 C10 1.346(10) .
N5 C11 1.500(10) .
N5 H9 0.9200 .
N5 H10 0.9200 .
N6 C12 1.480(11) .
N6 C13 1.485(10) .
N6 H15 0.9300 .
N7 C14 1.493(10) .
N7 H20 0.9200 .
N7 H21 0.9200 .
N8 C15 1.504(10) .
N8 H22 0.9200 .
N8 H23 0.9200 .
N9 C17 1.476(14) .
N9 C16 1.484(13) .
N9 H28 0.9300 .
N10 C18 1.507(10) .
N10 H33 0.9200 .
N10 H34 0.9200 .
C1 C2 1.398(11) .
C1 H1 0.9500 .
C2 C3 1.374(14) .
C2 H2 0.9500 .
C3 C4 1.379(13) .
C4 C5 1.376(11) .
C4 H3 0.9500 .
C5 H4 0.9500 .
C6 C7 1.388(10) .
C6 H5 0.9500 .
C7 C8 1.388(15) .
C7 H6 0.9500 .
C8 C9 1.372(16) .
C9 C10 1.381(11) .
C9 H7 0.9500 .
C10 H8 0.9500 .
C11 C12 1.523(12) .
C11 H11 0.9900 .
C11 H12 0.9900 .
C12 H13 0.9900 .
C12 H14 0.9900 .
C13 C14 1.495(14) .
C13 H16 0.9900 .
C13 H17 0.9900 .
C14 H18 0.9900 .
C14 H19 0.9900 .
C15 C16 1.484(19) .
C15 H24 0.9900 .
C15 H25 0.9900 .
C16 H26 0.9900 .
C16 H27 0.9900 .
C17 C18 1.503(15) .
C17 H29 0.9900 .
C17 H30 0.9900 .
C18 H31 0.9900 .
C18 H32 0.9900 .

loop_
_geom_torsion_atom_site_label_1
_geom_torsion_atom_site_label_2
_geom_torsion_atom_site_label_3
_geom_torsion_atom_site_label_4
_geom_torsion
_geom_torsion_site_symmetry_1
N5 Pt1 N1 C1 135.3(6) .
N7 Pt1 N1 C1 -39.6(7) .
N5 Pt1 N1 C5 -51.6(6) .
N7 Pt1 N1 C5 133.5(6) .
N10 Pt2 N4 C6 57.0(6) .
N8 Pt2 N4 C6 -126.3(6) .
N10 Pt2 N4 C10 -125.3(6) .
N8 Pt2 N4 C10 51.4(6) .
N6 Pt1 N5 C11 -3.1(6) .
N1 Pt1 N5 C11 174.4(6) .
N7 Pt1 N5 C11 -31.3(16) .
N5 Pt1 N6 C12 -24.8(5) .
N7 Pt1 N6 C12 149.7(6) .
N5 Pt1 N6 C13 -152.1(6) .
N7 Pt1 N6 C13 22.4(6) .
N6 Pt1 N7 C14 6.3(6) .
N1 Pt1 N7 C14 -171.1(6) .
N5 Pt1 N7 C14 34.5(16) .
N9 Pt2 N8 C15 -7.8(7) .
N4 Pt2 N8 C15 170.7(7) .
N10 Pt2 N8 C15 -26(2) .
N10 Pt2 N9 C17 25.3(6) .
N8 Pt2 N9 C17 -151.2(6) .
N10 Pt2 N9 C16 155.7(7) .
N8 Pt2 N9 C16 -20.8(7) .
N9 Pt2 N10 C18 3.5(5) .
N4 Pt2 N10 C18 -175.1(5) .
N8 Pt2 N10 C18 21.9(18) .
C5 N1 C1 C2 0.7(12) .
Pt1 N1 C1 C2 173.8(6) .
N1 C1 C2 C3 1.5(13) .
C1 C2 C3 C4 -1.6(13) .
C1 C2 C3 N2 -178.7(8) .
N2 N2 C3 C2 -157.2(11) 7_546
N2 N2 C3 C4 25.7(17) 7_546
C2 C3 C4 C5 -0.5(14) .
N2 C3 C4 C5 176.4(8) .
C1 N1 C5 C4 -2.9(12) .
Pt1 N1 C5 C4 -176.3(6) .
C3 C4 C5 N1 2.9(13) .
C10 N4 C6 C7 2.6(11) .
Pt2 N4 C6 C7 -179.6(6) .
N4 C6 C7 C8 -0.8(12) .
C6 C7 C8 C9 -2.9(12) .
C6 C7 C8 N3 179.5(7) .
N3 N3 C8 C9 155.0(11) 7_556
N3 N3 C8 C7 -27.4(15) 7_556
C7 C8 C9 C10 4.7(13) .
N3 C8 C9 C10 -177.6(8) .
C6 N4 C10 C9 -0.8(11) .
Pt2 N4 C10 C9 -178.5(6) .
C8 C9 C10 N4 -2.8(13) .
Pt1 N5 C11 C12 30.0(9) .
C13 N6 C12 C11 168.2(7) .
Pt1 N6 C12 C11 47.5(8) .
N5 C11 C12 N6 -51.8(9) .
C12 N6 C13 C14 -167.2(7) .
Pt1 N6 C13 C14 -46.7(8) .
Pt1 N7 C14 C13 -34.2(9) .
N6 C13 C14 N7 54.0(10) .
Pt2 N8 C15 C16 35.4(10) .
N8 C15 C16 N9 -54.4(10) .
C17 N9 C16 C15 168.8(7) .
Pt2 N9 C16 C15 46.0(8) .
C16 N9 C17 C18 -171.8(7) .
Pt2 N9 C17 C18 -48.9(7) .
N9 C17 C18 N10 53.4(9) .
Pt2 N10 C18 C17 -31.4(8) .
